data_4120796
loop_
_publ_author_name
'Takamichi Mori'
'Takeshi Nishimura'
'Tatsuya Yamamoto'
'Iori Doi'
'Eigo Miyazaki'
'Itaru Osaka'
'Kazuo Takimiya'

_publ_section_title
;
 Consecutive Thiophene-Annulation Approach to \p-Extended
 Thienoacene-Based Organic Semiconductors with
 [1]Benzothieno[3,2-b][1]benzothiophene (BTBT) Substructure
;
_journal_name_full 'Journal of the American Chemical Society'
_journal_page_first 13900
_journal_page_last 13913
_journal_paper_doi 10.1021/ja406257u
_journal_volume 135
_journal_year 2013
_chemical_formula_moiety 'C26 H12 S4'
_chemical_formula_sum 'C26 H12 S4'
_chemical_formula_weight 452.62
_space_group_IT_number 14
_symmetry_cell_setting monoclinic
_symmetry_Int_Tables_number 14
_symmetry_space_group_name_Hall '-P 2yn'
_symmetry_space_group_name_H-M 'P 1 21/n 1'
_atom_sites_solution_hydrogens geom
_atom_sites_solution_primary direct
_atom_sites_solution_secondary difmap
_cell_angle_alpha 90.0000
_cell_angle_beta 93.483(7)
_cell_angle_gamma 90.0000
_cell_formula_units_Z 4
_cell_length_a 40.290(2)
_cell_length_b 7.8081(4)
_cell_length_c 5.9894(3)
_cell_measurement_reflns_used 9069
_cell_measurement_temperature 93
_cell_measurement_theta_max 68.28
_cell_measurement_theta_min 3.29
_cell_volume 1880.72(16)
_computing_cell_refinement 'RAPID AUTO'
_computing_data_collection 'RAPID AUTO (Rigaku, ????)'
_computing_data_reduction 'RAPID AUTO'
_computing_molecular_graphics 'CrystalStructure 4.0'
_computing_publication_material 'CrystalStructure 4.0 (Rigaku, 2011)'
_computing_structure_refinement 'SHELXL97 (Sheldrick, 2008)'
_computing_structure_solution 'SHELXS97 (Sheldrick, 2008)'
_diffrn_ambient_temperature 93
_diffrn_detector_area_resol_mean 10.000
_diffrn_measured_fraction_theta_full 0.992
_diffrn_measured_fraction_theta_max 0.992
_diffrn_measurement_device_type 'Rigaku R-AXIS RAPID'
_diffrn_measurement_method \w
_diffrn_radiation_type 'Cu K\a'
_diffrn_radiation_wavelength 1.54187
_diffrn_reflns_av_R_equivalents 0.1454
_diffrn_reflns_limit_h_max 47
_diffrn_reflns_limit_h_min -48
_diffrn_reflns_limit_k_max 9
_diffrn_reflns_limit_k_min -9
_diffrn_reflns_limit_l_max 7
_diffrn_reflns_limit_l_min -7
_diffrn_reflns_number 11666
_diffrn_reflns_theta_full 66.98
_diffrn_reflns_theta_max 66.98
_diffrn_reflns_theta_min 4.40
_diffrn_standards_number 0
_exptl_absorpt_coefficient_mu 4.724
_exptl_absorpt_correction_T_max 0.977
_exptl_absorpt_correction_T_min 0.362
_exptl_absorpt_correction_type multi-scan
_exptl_absorpt_process_details 'ABSCOR (Rigaku, 1995)'
_exptl_crystal_colour yellow
_exptl_crystal_density_diffrn 1.598
_exptl_crystal_description platelet
_exptl_crystal_F_000 928.00
_exptl_crystal_size_max 0.534
_exptl_crystal_size_mid 0.350
_exptl_crystal_size_min 0.005
_refine_diff_density_max 1.05
_refine_diff_density_min -0.67
_refine_ls_extinction_method none
_refine_ls_goodness_of_fit_ref 1.140
_refine_ls_hydrogen_treatment constr
_refine_ls_number_parameters 271
_refine_ls_number_reflns 3314
_refine_ls_number_restraints 0
_refine_ls_R_factor_gt 0.1529
_refine_ls_shift/su_max 0.005
_refine_ls_structure_factor_coef Fsqd
_refine_ls_weighting_details 'w = 1/[\s^2^(Fo^2^)+(0.1297P)^2^+1.6755P] where P=(Fo^2^+2Fc^2^)/3'
_refine_ls_weighting_scheme calc
_refine_ls_wR_factor_ref 0.3298
_reflns_number_gt 1847
_reflns_number_total 3314
_reflns_threshold_expression F^2^>2.0\s(F^2^)
_cod_data_source_file ja406257u_si_003.cif
_cod_data_source_block SX109
_cod_original_cell_volume 1880.73(16)
_cod_database_code 4120796

loop_
_symmetry_equiv_pos_site_id
_symmetry_equiv_pos_as_xyz
1 +X,+Y,+Z
2 1/2-X,1/2+Y,1/2-Z
3 -X,-Y,-Z
4 1/2+X,1/2-Y,1/2+Z

loop_
_atom_site_label
_atom_site_type_symbol
_atom_site_fract_x
_atom_site_fract_y
_atom_site_fract_z
_atom_site_U_iso_or_equiv
_atom_site_adp_type
_atom_site_occupancy
_atom_site_symmetry_multiplicity
_atom_site_calc_flag
_atom_site_refinement_flags
S1 S 0.16418(4) 0.8160(2) 0.5619(3) 0.0335(5) Uani 1 4 d .
S2 S 0.37658(4) 0.8193(2) 0.8772(3) 0.0353(5) Uani 1 4 d .
S3 S 0.33398(4) 1.0384(2) 1.4339(3) 0.0344(5) Uani 1 4 d .
S4 S 0.12192(4) 1.0408(2) 1.1166(3) 0.0348(5) Uani 1 4 d .
C5 C 0.13603(15) 0.8967(8) 0.7432(11) 0.0309(15) Uani 1 4 d .
C6 C 0.10002(16) 0.9040(8) 0.7296(12) 0.0333(16) Uani 1 4 d .
C7 C 0.07659(16) 0.8475(9) 0.5645(13) 0.0379(18) Uani 1 4 d .
C8 C 0.04312(16) 0.8712(9) 0.5975(13) 0.0440(19) Uani 1 4 d .
C9 C 0.03264(17) 0.9522(9) 0.7897(12) 0.0421(19) Uani 1 4 d .
C10 C 0.05543(16) 1.0103(9) 0.9537(12) 0.0361(17) Uani 1 4 d .
C11 C 0.08933(16) 0.9849(9) 0.9256(12) 0.0370(17) Uani 1 4 d .
C12 C 0.15027(15) 0.9619(9) 0.9362(12) 0.0355(17) Uani 1 4 d .
C13 C 0.18643(16) 0.9524(8) 0.9537(12) 0.0327(16) Uani 1 4 d .
C14 C 0.20943(15) 1.0002(8) 1.1203(12) 0.0339(17) Uani 1 4 d .
C15 C 0.24378(16) 0.9682(8) 1.0975(12) 0.0348(17) Uani 1 4 d .
C16 C 0.26771(15) 1.0173(9) 1.2663(13) 0.0350(17) Uani 1 4 d .
C17 C 0.30114(16) 0.9854(9) 1.2403(12) 0.0344(17) Uani 1 4 d .
C18 C 0.36217(15) 0.9603(8) 1.2521(11) 0.0320(16) Uani 1 4 d .
C19 C 0.39811(16) 0.9589(8) 1.2623(12) 0.0335(16) Uani 1 4 d .
C20 C 0.42136(16) 1.0216(9) 1.4240(13) 0.0372(17) Uani 1 4 d .
C21 C 0.45472(17) 1.0059(9) 1.3874(13) 0.0409(18) Uani 1 4 d .
C22 C 0.46555(17) 0.9260(9) 1.1941(12) 0.0390(18) Uani 1 4 d .
C23 C 0.44311(16) 0.8640(9) 1.0331(12) 0.0381(18) Uani 1 4 d .
C24 C 0.40903(15) 0.8818(8) 1.0651(11) 0.0313(16) Uani 1 4 d .
C25 C 0.34809(15) 0.8919(8) 1.0591(12) 0.0329(16) Uani 1 4 d .
C26 C 0.31173(16) 0.9036(8) 1.0432(11) 0.0311(15) Uani 1 4 d .
C27 C 0.28864(15) 0.8532(9) 0.8743(12) 0.0360(17) Uani 1 4 d .
C28 C 0.25429(16) 0.8858(9) 0.8971(12) 0.0354(17) Uani 1 4 d .
C29 C 0.23032(15) 0.8361(8) 0.7286(12) 0.0341(17) Uani 1 4 d .
C30 C 0.19712(15) 0.8687(9) 0.7560(11) 0.0326(16) Uani 1 4 d .
H7 H 0.08343 0.79406 0.43236 0.0455 Uiso 1 4 calc R
H8 H 0.02695 0.83167 0.48738 0.0528 Uiso 1 4 calc R
H9 H 0.00955 0.96728 0.80734 0.0506 Uiso 1 4 calc R
H10 H 0.04826 1.0663 1.08303 0.0434 Uiso 1 4 calc R
H14 H 0.20238 1.05471 1.2511 0.0406 Uiso 1 4 calc R
H16 H 0.261 1.07223 1.39769 0.0420 Uiso 1 4 calc R
H20 H 0.41439 1.07401 1.55639 0.0447 Uiso 1 4 calc R
H21 H 0.47075 1.05007 1.49519 0.0491 Uiso 1 4 calc R
H22 H 0.48869 0.91489 1.17519 0.0468 Uiso 1 4 calc R
H23 H 0.45043 0.81008 0.90258 0.0457 Uiso 1 4 calc R
H27 H 0.29574 0.79732 0.74456 0.0432 Uiso 1 4 calc R
H29 H 0.23694 0.78067 0.59731 0.0409 Uiso 1 4 calc R

loop_
_atom_site_aniso_label
_atom_site_aniso_U_11
_atom_site_aniso_U_22
_atom_site_aniso_U_33
_atom_site_aniso_U_12
_atom_site_aniso_U_13
_atom_site_aniso_U_23
S1 0.0374(10) 0.0298(11) 0.0335(11) 0.0008(7) 0.0029(8) -0.0021(8)
S2 0.0377(10) 0.0330(12) 0.0353(12) 0.0019(7) 0.0043(8) -0.0021(8)
S3 0.0379(10) 0.0318(11) 0.0336(11) 0.0008(7) 0.0034(8) -0.0016(8)
S4 0.0381(10) 0.0319(11) 0.0346(11) 0.0012(7) 0.0050(8) -0.0007(8)
C5 0.047(4) 0.014(4) 0.031(4) 0.004(3) 0.006(3) 0.003(3)
C6 0.046(4) 0.012(3) 0.043(5) 0.001(3) 0.012(3) 0.005(3)
C7 0.045(4) 0.031(4) 0.039(5) -0.001(3) 0.009(3) 0.002(3)
C8 0.041(4) 0.038(5) 0.053(5) -0.005(3) 0.003(3) -0.001(4)
C9 0.044(4) 0.044(5) 0.038(5) 0.001(3) 0.006(3) 0.004(4)
C10 0.043(4) 0.034(4) 0.033(4) -0.001(3) 0.006(3) -0.001(3)
C11 0.045(4) 0.028(4) 0.039(5) -0.001(3) 0.007(3) 0.005(3)
C12 0.040(4) 0.027(4) 0.040(5) 0.002(3) 0.010(3) 0.008(3)
C13 0.045(4) 0.020(4) 0.034(4) -0.001(3) 0.008(3) 0.006(3)
C14 0.044(4) 0.021(4) 0.038(4) -0.002(3) 0.012(3) 0.002(3)
C15 0.043(4) 0.019(4) 0.044(5) -0.003(3) 0.009(3) -0.001(3)
C16 0.041(4) 0.024(4) 0.040(5) -0.001(3) 0.011(3) 0.002(3)
C17 0.044(4) 0.027(4) 0.032(4) 0.000(3) 0.006(3) -0.001(3)
C18 0.042(4) 0.026(4) 0.028(4) 0.005(3) 0.007(3) 0.009(3)
C19 0.047(4) 0.024(4) 0.030(4) -0.002(3) 0.008(3) 0.007(3)
C20 0.044(4) 0.027(4) 0.041(5) -0.002(3) 0.007(3) 0.001(3)
C21 0.044(4) 0.031(4) 0.047(5) -0.004(3) 0.000(3) -0.002(3)
C22 0.041(4) 0.040(5) 0.036(5) 0.004(3) 0.006(3) 0.006(3)
C23 0.040(4) 0.034(4) 0.040(5) 0.001(3) 0.006(3) 0.004(3)
C24 0.044(4) 0.019(4) 0.032(4) 0.001(3) 0.005(3) 0.001(3)
C25 0.041(4) 0.022(4) 0.036(4) 0.005(3) 0.006(3) 0.004(3)
C26 0.046(4) 0.017(4) 0.031(4) 0.001(3) 0.006(3) 0.001(3)
C27 0.043(4) 0.027(4) 0.039(5) 0.001(3) 0.014(3) 0.003(3)
C28 0.041(4) 0.027(4) 0.039(5) 0.000(3) 0.008(3) 0.006(3)
C29 0.041(4) 0.021(4) 0.041(5) -0.001(3) 0.007(3) -0.003(3)
C30 0.038(4) 0.032(4) 0.028(4) 0.000(3) 0.001(3) 0.000(3)

loop_
_atom_type_symbol
_atom_type_description
_atom_type_scat_dispersion_real
_atom_type_scat_dispersion_imag
_atom_type_scat_source
C C 0.0181 0.0091
;
International Tables for Crystallography
(1992, Vol. C, Tables 4.2.6.8 and 6.1.1.4)
;
H H 0.0000 0.0000
;
International Tables for Crystallography
(1992, Vol. C, Table 6.1.1.4)
;
S S 0.3331 0.5567
;
International Tables for Crystallography
(1992, Vol. C, Tables 4.2.6.8 and 6.1.1.4)
;

loop_
_geom_angle_atom_site_label_1
_geom_angle_atom_site_label_2
_geom_angle_atom_site_label_3
_geom_angle
_geom_angle_publ_flag
C5 S1 C30 89.8(3) yes
C24 S2 C25 90.1(3) yes
C17 S3 C18 89.9(3) yes
C11 S4 C12 90.0(3) yes
S1 C5 C6 132.0(5) yes
S1 C5 C12 114.2(5) yes
C6 C5 C12 113.7(6) yes
C5 C6 C7 131.2(6) yes
C5 C6 C11 108.9(6) yes
C7 C6 C11 119.9(6) yes
C6 C7 C8 118.5(7) yes
C7 C8 C9 121.4(6) yes
C8 C9 C10 120.8(6) yes
C9 C10 C11 118.7(7) yes
S4 C11 C6 113.5(5) yes
S4 C11 C10 126.0(6) yes
C6 C11 C10 120.5(6) yes
S4 C12 C5 113.8(5) yes
S4 C12 C13 131.9(5) yes
C5 C12 C13 114.3(6) yes
C12 C13 C14 131.8(6) yes
C12 C13 C30 108.2(6) yes
C14 C13 C30 119.9(6) yes
C13 C14 C15 120.1(6) yes
C14 C15 C16 120.8(6) yes
C14 C15 C28 119.6(6) yes
C16 C15 C28 119.6(6) yes
C15 C16 C17 119.9(7) yes
S3 C17 C16 125.6(6) yes
S3 C17 C26 113.6(5) yes
C16 C17 C26 120.8(6) yes
S3 C18 C19 132.0(5) yes
S3 C18 C25 114.6(5) yes
C19 C18 C25 113.4(6) yes
C18 C19 C20 131.0(6) yes
C18 C19 C24 109.2(6) yes
C20 C19 C24 119.8(6) yes
C19 C20 C21 118.6(7) yes
C20 C21 C22 121.6(7) yes
C21 C22 C23 120.8(6) yes
C22 C23 C24 118.5(7) yes
S2 C24 C19 113.5(5) yes
S2 C24 C23 125.8(5) yes
C19 C24 C23 120.7(6) yes
S2 C25 C18 113.9(5) yes
S2 C25 C26 132.9(5) yes
C18 C25 C26 113.2(6) yes
C17 C26 C25 108.7(6) yes
C17 C26 C27 120.5(6) yes
C25 C26 C27 130.7(6) yes
C26 C27 C28 119.5(6) yes
C15 C28 C27 119.7(6) yes
C15 C28 C29 119.6(6) yes
C27 C28 C29 120.7(6) yes
C28 C29 C30 119.4(6) yes
S1 C30 C13 113.5(5) yes
S1 C30 C29 125.2(5) yes
C13 C30 C29 121.4(6) yes
C6 C7 H7 120.713 no
C8 C7 H7 120.739 no
C7 C8 H8 119.281 no
C9 C8 H8 119.272 no
C8 C9 H9 119.587 no
C10 C9 H9 119.585 no
C9 C10 H10 120.650 no
C11 C10 H10 120.659 no
C13 C14 H14 119.954 no
C15 C14 H14 119.973 no
C15 C16 H16 120.073 no
C17 C16 H16 120.048 no
C19 C20 H20 120.711 no
C21 C20 H20 120.725 no
C20 C21 H21 119.215 no
C22 C21 H21 119.217 no
C21 C22 H22 119.612 no
C23 C22 H22 119.622 no
C22 C23 H23 120.743 no
C24 C23 H23 120.744 no
C26 C27 H27 120.267 no
C28 C27 H27 120.281 no
C28 C29 H29 120.268 no
C30 C29 H29 120.311 no

loop_
_geom_bond_atom_site_label_1
_geom_bond_atom_site_label_2
_geom_bond_distance
_geom_bond_publ_flag
S1 C5 1.736(7) yes
S1 C30 1.759(6) yes
S2 C24 1.742(6) yes
S2 C25 1.726(7) yes
S3 C17 1.755(7) yes
S3 C18 1.731(7) yes
S4 C11 1.744(7) yes
S4 C12 1.732(7) yes
C5 C6 1.449(9) yes
C5 C12 1.358(9) yes
C6 C7 1.397(9) yes
C6 C11 1.423(10) yes
C7 C8 1.387(9) yes
C8 C9 1.401(11) yes
C9 C10 1.380(10) yes
C10 C11 1.400(9) yes
C12 C13 1.456(9) yes
C13 C14 1.372(9) yes
C13 C30 1.441(10) yes
C14 C15 1.421(9) yes
C15 C16 1.407(9) yes
C15 C28 1.448(10) yes
C16 C17 1.388(9) yes
C17 C26 1.430(10) yes
C18 C19 1.446(9) yes
C18 C25 1.365(9) yes
C19 C20 1.394(9) yes
C19 C24 1.419(10) yes
C20 C21 1.380(10) yes
C21 C22 1.407(11) yes
C22 C23 1.370(10) yes
C23 C24 1.405(9) yes
C25 C26 1.465(9) yes
C26 C27 1.389(9) yes
C27 C28 1.422(9) yes
C28 C29 1.408(9) yes
C29 C30 1.381(9) yes
C7 H7 0.950 no
C8 H8 0.950 no
C9 H9 0.950 no
C10 H10 0.950 no
C14 H14 0.950 no
C16 H16 0.950 no
C20 H20 0.950 no
C21 H21 0.950 no
C22 H22 0.950 no
C23 H23 0.950 no
C27 H27 0.950 no
C29 H29 0.950 no

loop_
_geom_contact_atom_site_label_1
_geom_contact_atom_site_label_2
_geom_contact_distance
_geom_contact_publ_flag
_geom_contact_site_symmetry_2
S1 C7 3.539(7) no .
S2 C27 3.552(6) no .
S3 C20 3.527(7) no .
S4 C14 3.539(6) no .
C6 C9 2.786(10) no .
C7 C10 2.831(10) no .
C8 C11 2.770(10) no .
C13 C28 2.824(9) no .
C14 C29 2.845(10) no .
C15 C26 2.822(9) no .
C15 C30 2.803(9) no .
C16 C27 2.847(10) no .
C17 C28 2.815(9) no .
C19 C22 2.784(10) no .
C20 C23 2.831(10) no .
C21 C24 2.761(9) no .
S1 S4 3.541(2) no 1_554
S1 C17 3.492(7) no 2_546
S1 C18 3.483(7) no 2_546
S1 C25 3.419(7) no 2_546
S1 C26 3.432(7) no 2_546
S2 S3 3.517(2) no 1_554
S2 C5 3.409(6) no 2_546
S2 C6 3.448(6) no 2_546
S2 C11 3.506(7) no 2_546
S2 C12 3.498(7) no 2_546
S3 S2 3.517(2) no 1_556
S3 C5 3.570(6) no 2_557
S3 C12 3.447(7) no 2_557
S3 C13 3.413(7) no 2_557
S3 C30 3.458(7) no 2_557
S4 S1 3.541(2) no 1_556
S4 C18 3.420(7) no 2_557
S4 C19 3.451(7) no 2_557
S4 C24 3.545(7) no 2_557
S4 C25 3.530(7) no 2_557
C5 S2 3.409(6) no 2_556
C5 S3 3.570(6) no 2_547
C6 S2 3.448(6) no 2_556
C11 S2 3.506(7) no 2_556
C12 S2 3.498(7) no 2_556
C12 S3 3.447(7) no 2_547
C13 S3 3.413(7) no 2_547
C16 C29 3.528(10) no 1_556
C17 S1 3.492(7) no 2_556
C18 S1 3.483(7) no 2_556
C18 S4 3.420(7) no 2_547
C19 S4 3.451(7) no 2_547
C24 S4 3.545(7) no 2_547
C25 S1 3.419(7) no 2_556
C25 S4 3.530(7) no 2_547
C26 S1 3.432(7) no 2_556
C29 C16 3.528(10) no 1_554
C30 S3 3.458(7) no 2_547
S1 H7 3.3029 no .
S1 H29 2.9393 no .
S2 H23 2.9710 no .
S2 H27 3.3098 no .
S3 H16 2.9471 no .
S3 H20 3.2898 no .
S4 H10 2.9691 no .
S4 H14 3.2943 no .
C5 H7 2.8494 no .
C6 H8 3.2514 no .
C6 H10 3.3124 no .
C7 H9 3.2808 no .
C8 H10 3.2781 no .
C9 H7 3.2899 no .
C10 H8 3.2666 no .
C11 H7 3.3047 no .
C11 H9 3.2521 no .
C12 H14 2.8301 no .
C13 H29 3.3199 no .
C14 H16 2.6409 no .
C15 H27 3.3422 no .
C15 H29 3.3311 no .
C16 H14 2.6444 no .
C17 H27 3.3081 no .
C18 H20 2.8411 no .
C19 H21 3.2437 no .
C19 H23 3.3149 no .
C20 H22 3.2809 no .
C21 H23 3.2767 no .
C22 H20 3.2918 no .
C23 H21 3.2617 no .
C24 H20 3.2984 no .
C24 H22 3.2474 no .
C25 H27 2.8390 no .
C26 H16 3.3087 no .
C27 H29 2.6441 no .
C28 H14 3.3386 no .
C28 H16 3.3288 no .
C29 H27 2.6491 no .
C30 H14 3.2974 no .
H7 H8 2.3376 no .
H8 H9 2.3342 no .
H9 H10 2.3332 no .
H14 H16 2.4730 no .
H20 H21 2.3295 no .
H21 H22 2.3406 no .
H22 H23 2.3251 no .
H27 H29 2.4806 no .
S1 H14 3.1074 no 1_554
S2 H20 3.2130 no 1_554
S3 H27 3.1191 no 1_556
S4 H7 3.1698 no 1_556
C5 H20 3.4944 no 2_547
C6 H20 2.9513 no 2_547
C7 H10 3.4835 no 1_554
C7 H20 3.1225 no 2_547
C8 H9 3.3687 no 3_576
C8 H10 3.4548 no 1_554
C8 H20 3.4903 no 2_547
C8 H21 3.5661 no 2_547
C8 H22 3.1844 no 4_464
C8 H23 3.4365 no 2_556
C9 H8 3.2989 no 3_576
C9 H9 3.0999 no 3_577
C9 H10 3.3953 no 3_577
C9 H21 3.3997 no 2_547
C9 H22 3.4165 no 4_464
C9 H23 3.1139 no 2_556
C10 H7 3.4569 no 1_556
C10 H9 3.0643 no 3_577
C10 H23 3.1666 no 2_556
C11 H7 3.4025 no 1_556
C11 H20 3.2143 no 2_547
C11 H23 3.5345 no 2_556
C13 H27 3.0469 no 2_556
C14 H16 3.5514 no 2_547
C14 H27 3.1853 no 2_556
C14 H29 3.4560 no 1_556
C14 H29 3.3921 no 2_556
C15 H16 3.0983 no 2_547
C15 H27 3.5971 no 2_556
C15 H29 3.3588 no 1_556
C15 H29 2.8331 no 2_556
C16 H27 3.4700 no 1_556
C16 H29 3.0302 no 1_556
C16 H29 2.9924 no 2_556
C17 H14 3.3667 no 2_547
C17 H27 3.3772 no 1_556
C17 H29 3.3735 no 2_556
C19 H7 2.9775 no 2_556
C20 H7 3.0111 no 2_556
C20 H23 3.4510 no 1_556
C21 H7 3.2764 no 2_556
C21 H8 3.5007 no 2_556
C21 H10 3.4394 no 2_547
C21 H21 3.0735 no 3_678
C21 H22 3.4234 no 3_678
C21 H23 3.4576 no 1_556
C22 H7 3.5423 no 2_556
C22 H8 3.3687 no 2_556
C22 H8 3.4745 no 4_565
C22 H9 3.5895 no 4_565
C22 H10 3.1729 no 2_547
C22 H21 3.0829 no 3_678
C22 H22 3.2143 no 3_677
C23 H7 3.5344 no 2_556
C23 H10 3.2730 no 2_547
C23 H20 3.4319 no 1_554
C23 H22 3.5362 no 3_677
C24 H7 3.2332 no 2_556
C24 H20 3.4151 no 1_554
C25 H14 3.5551 no 2_547
C26 H14 3.0572 no 2_547
C27 H14 3.2400 no 2_547
C27 H16 3.4536 no 1_554
C27 H16 3.3180 no 2_547
C27 H29 3.5007 no 2_556
C28 H16 3.3523 no 1_554
C28 H16 2.8244 no 2_547
C28 H29 3.1031 no 2_556
C29 H14 3.4596 no 1_554
C29 H16 3.0254 no 1_554
C29 H16 3.0467 no 2_547
C30 H14 3.3727 no 1_554
C30 H16 3.4762 no 2_547
C30 H27 3.3591 no 2_556
H7 S4 3.1698 no 1_554
H7 C10 3.4569 no 1_554
H7 C11 3.4025 no 1_554
H7 C19 2.9775 no 2_546
H7 C20 3.0111 no 2_546
H7 C21 3.2764 no 2_546
H7 C22 3.5423 no 2_546
H7 C23 3.5344 no 2_546
H7 C24 3.2332 no 2_546
H7 H10 3.2471 no 1_554
H7 H20 3.4000 no 2_546
H7 H20 3.5076 no 2_547
H8 C9 3.2989 no 3_576
H8 C21 3.5007 no 2_546
H8 C22 3.3687 no 2_546
H8 C22 3.4745 no 4_464
H8 H8 3.4189 no 3_576
H8 H9 2.7253 no 3_576
H8 H10 3.1955 no 1_554
H8 H22 3.4440 no 2_546
H8 H22 2.7493 no 4_464
H8 H23 3.2860 no 4_464
H9 C8 3.3687 no 3_576
H9 C9 3.0999 no 3_577
H9 C10 3.0643 no 3_577
H9 C22 3.5895 no 4_464
H9 H8 2.7253 no 3_576
H9 H9 2.5289 no 3_577
H9 H10 2.4720 no 3_577
H9 H21 3.5393 no 2_547
H9 H22 3.1869 no 4_464
H9 H23 3.4046 no 2_556
H10 C7 3.4835 no 1_556
H10 C8 3.4548 no 1_556
H10 C9 3.3953 no 3_577
H10 C21 3.4394 no 2_557
H10 C22 3.1729 no 2_557
H10 C23 3.2730 no 2_557
H10 H7 3.2471 no 1_556
H10 H8 3.1955 no 1_556
H10 H9 2.4720 no 3_577
H10 H22 3.4617 no 2_557
H10 H23 3.4791 no 2_556
H14 S1 3.1074 no 1_556
H14 C17 3.3667 no 2_557
H14 C25 3.5551 no 2_557
H14 C26 3.0572 no 2_557
H14 C27 3.2400 no 2_557
H14 C29 3.4596 no 1_556
H14 C30 3.3727 no 1_556
H14 H27 3.5263 no 2_556
H14 H27 3.5624 no 2_557
H14 H29 3.2352 no 1_556
H16 C14 3.5514 no 2_557
H16 C15 3.0983 no 2_557
H16 C27 3.4536 no 1_556
H16 C27 3.3180 no 2_557
H16 C28 3.3523 no 1_556
H16 C28 2.8244 no 2_557
H16 C29 3.0254 no 1_556
H16 C29 3.0467 no 2_557
H16 C30 3.4762 no 2_557
H16 H27 3.2449 no 1_556
H16 H29 2.7736 no 1_556
H16 H29 3.3875 no 2_556
H16 H29 3.4313 no 2_557
H20 S2 3.2130 no 1_556
H20 C5 3.4944 no 2_557
H20 C6 2.9513 no 2_557
H20 C7 3.1225 no 2_557
H20 C8 3.4903 no 2_557
H20 C11 3.2143 no 2_557
H20 C23 3.4319 no 1_556
H20 C24 3.4151 no 1_556
H20 H7 3.4000 no 2_556
H20 H7 3.5076 no 2_557
H20 H23 3.2076 no 1_556
H21 C8 3.5661 no 2_557
H21 C9 3.3997 no 2_557
H21 C21 3.0735 no 3_678
H21 C22 3.0829 no 3_678
H21 H9 3.5393 no 2_557
H21 H21 2.4806 no 3_678
H21 H22 2.5002 no 3_678
H21 H23 3.2215 no 1_556
H22 C8 3.1844 no 4_565
H22 C9 3.4165 no 4_565
H22 C21 3.4234 no 3_678
H22 C22 3.2143 no 3_677
H22 C23 3.5362 no 3_677
H22 H8 3.4440 no 2_556
H22 H8 2.7493 no 4_565
H22 H9 3.1869 no 4_565
H22 H10 3.4617 no 2_547
H22 H21 2.5002 no 3_678
H22 H22 2.6895 no 3_677
H22 H23 3.3142 no 3_677
H23 C8 3.4365 no 2_546
H23 C9 3.1139 no 2_546
H23 C10 3.1666 no 2_546
H23 C11 3.5345 no 2_546
H23 C20 3.4510 no 1_554
H23 C21 3.4576 no 1_554
H23 H8 3.2860 no 4_565
H23 H9 3.4046 no 2_546
H23 H10 3.4791 no 2_546
H23 H20 3.2076 no 1_554
H23 H21 3.2215 no 1_554
H23 H22 3.3142 no 3_677
H27 S3 3.1191 no 1_554
H27 C13 3.0469 no 2_546
H27 C14 3.1853 no 2_546
H27 C15 3.5971 no 2_546
H27 C16 3.4700 no 1_554
H27 C17 3.3772 no 1_554
H27 C30 3.3591 no 2_546
H27 H14 3.5263 no 2_546
H27 H14 3.5624 no 2_547
H27 H16 3.2449 no 1_554
H29 C14 3.4560 no 1_554
H29 C14 3.3921 no 2_546
H29 C15 3.3588 no 1_554
H29 C15 2.8331 no 2_546
H29 C16 3.0302 no 1_554
H29 C16 2.9924 no 2_546
H29 C17 3.3735 no 2_546
H29 C27 3.5007 no 2_546
H29 C28 3.1031 no 2_546
H29 H14 3.2352 no 1_554
H29 H16 2.7736 no 1_554
H29 H16 3.3875 no 2_546
H29 H16 3.4313 no 2_547

loop_
_geom_torsion_atom_site_label_1
_geom_torsion_atom_site_label_2
_geom_torsion_atom_site_label_3
_geom_torsion_atom_site_label_4
_geom_torsion
_geom_torsion_publ_flag
C5 S1 C30 C13 -1.9(4) no
C5 S1 C30 C29 178.2(5) no
C30 S1 C5 C6 -177.4(6) no
C30 S1 C5 C12 1.0(4) no
C24 S2 C25 C18 0.1(5) no
C24 S2 C25 C26 176.2(6) no
C25 S2 C24 C19 -0.8(4) no
C25 S2 C24 C23 -179.7(5) no
C17 S3 C18 C19 175.4(6) no
C17 S3 C18 C25 -2.2(5) no
C18 S3 C17 C16 -177.6(6) no
C18 S3 C17 C26 2.1(5) no
C11 S4 C12 C5 -0.2(5) no
C11 S4 C12 C13 180.0(6) no
C12 S4 C11 C6 1.3(5) no
C12 S4 C11 C10 -180.0(6) no
S1 C5 C6 C7 0.1(11) no
S1 C5 C6 C11 -179.8(4) no
S1 C5 C12 S4 -179.6(3) no
S1 C5 C12 C13 0.3(7) no
C6 C5 C12 S4 -0.9(7) no
C6 C5 C12 C13 178.9(5) no
C12 C5 C6 C7 -178.3(6) no
C12 C5 C6 C11 1.8(7) no
C5 C6 C7 C8 179.7(6) no
C5 C6 C11 S4 -2.0(7) no
C5 C6 C11 C10 179.2(5) no
C7 C6 C11 S4 178.1(5) no
C7 C6 C11 C10 -0.7(9) no
C11 C6 C7 C8 -0.4(9) no
C6 C7 C8 C9 1.0(10) no
C7 C8 C9 C10 -0.4(11) no
C8 C9 C10 C11 -0.7(10) no
C9 C10 C11 S4 -177.4(6) no
C9 C10 C11 C6 1.3(10) no
S4 C12 C13 C14 1.3(11) no
S4 C12 C13 C30 178.2(5) no
C5 C12 C13 C14 -178.5(6) no
C5 C12 C13 C30 -1.7(8) no
C12 C13 C14 C15 176.9(6) no
C12 C13 C30 S1 2.4(7) no
C12 C13 C30 C29 -177.8(5) no
C14 C13 C30 S1 179.7(5) no
C14 C13 C30 C29 -0.5(10) no
C30 C13 C14 C15 0.4(9) no
C13 C14 C15 C16 179.6(5) no
C13 C14 C15 C28 0.3(9) no
C14 C15 C16 C17 -179.8(5) no
C14 C15 C28 C27 -179.8(5) no
C14 C15 C28 C29 -0.9(9) no
C16 C15 C28 C27 0.9(9) no
C16 C15 C28 C29 179.8(6) no
C28 C15 C16 C17 -0.5(9) no
C15 C16 C17 S3 179.9(5) no
C15 C16 C17 C26 0.3(10) no
S3 C17 C26 C25 -1.5(7) no
S3 C17 C26 C27 179.8(4) no
C16 C17 C26 C25 178.2(6) no
C16 C17 C26 C27 -0.5(10) no
S3 C18 C19 C20 -0.2(11) no
S3 C18 C19 C24 -178.6(5) no
S3 C18 C25 S2 178.6(3) no
S3 C18 C25 C26 1.7(7) no
C19 C18 C25 S2 0.6(8) no
C19 C18 C25 C26 -176.3(5) no
C25 C18 C19 C20 177.3(6) no
C25 C18 C19 C24 -1.1(8) no
C18 C19 C20 C21 -178.6(6) no
C18 C19 C24 S2 1.2(7) no
C18 C19 C24 C23 -179.8(5) no
C20 C19 C24 S2 -177.4(5) no
C20 C19 C24 C23 1.6(9) no
C24 C19 C20 C21 -0.3(9) no
C19 C20 C21 C22 -1.2(10) no
C20 C21 C22 C23 1.3(10) no
C21 C22 C23 C24 -0.1(10) no
C22 C23 C24 S2 177.5(5) no
C22 C23 C24 C19 -1.4(9) no
S2 C25 C26 C17 -176.2(5) no
S2 C25 C26 C27 2.4(11) no
C18 C25 C26 C17 -0.1(7) no
C18 C25 C26 C27 178.4(6) no
C17 C26 C27 C28 0.9(9) no
C25 C26 C27 C28 -177.5(6) no
C26 C27 C28 C15 -1.1(9) no
C26 C27 C28 C29 -180.0(6) no
C15 C28 C29 C30 0.8(9) no
C27 C28 C29 C30 179.7(6) no
C28 C29 C30 S1 179.7(5) no
C28 C29 C30 C13 -0.1(10) no
